data_4342505
loop_
_publ_author_name
'Guillet, Gary L.'
'Gordon, Jesse B.'
'Di Francesco, Gianna N.'
'Calkins, Matthew W.'
'\<Ci\<zm\'ar, Erik'
'Abboud, Khalil A.'
'Meisel, Mark W.'
'Garc\'ia-Serres, Ricardo'
'Murray, Leslie J.'

_publ_section_title
;
 A family of tri- and dimetallic pyridine dicarboxamide cryptates: unusual
 o,n,o-coordination and facile access to secondary coordination sphere
 hydrogen bonding interactions.
;
_journal_issue 6
_journal_name_full 'Inorganic chemistry'
_journal_page_first 2691
_journal_page_last 2704
_journal_paper_doi 10.1021/ic502873d
_journal_volume 54
_journal_year 2015
_chemical_formula_sum 'C124 H138 F12 Fe3 N14 O25 S4'
_chemical_formula_weight 2748.27
_chemical_name_systematic
; 
 ? 
;
_space_group_IT_number 173
_symmetry_space_group_name_Hall 'P 6c'
_symmetry_space_group_name_H-M 'P 63'
_atom_sites_solution_hydrogens geom
_atom_sites_solution_primary direct
_atom_sites_solution_secondary difmap
_audit_creation_method SHELXL-97
_cell_angle_alpha 90.00
_cell_angle_beta 90.00
_cell_angle_gamma 120.00
_cell_formula_units_Z 2
_cell_length_a 14.0106(8)
_cell_length_b 14.0106(8)
_cell_length_c 40.347(2)
_cell_measurement_temperature 100(2)
_cell_volume 6858.9(6)
_computing_structure_refinement 'SHELXL-97 (Sheldrick, 2008)'
_computing_structure_solution 'SHELXS-97 (Sheldrick, 2008)'
_diffrn_ambient_temperature 100(2)
_diffrn_measured_fraction_theta_full 1.000
_diffrn_measured_fraction_theta_max 1.000
_diffrn_radiation_monochromator graphite
_diffrn_radiation_source 'fine-focus sealed tube'
_diffrn_radiation_type MoK\a
_diffrn_radiation_wavelength 0.71073
_diffrn_reflns_av_R_equivalents 0.0551
_diffrn_reflns_av_sigmaI/netI 0.0424
_diffrn_reflns_limit_h_max 18
_diffrn_reflns_limit_h_min -18
_diffrn_reflns_limit_k_max 18
_diffrn_reflns_limit_k_min -18
_diffrn_reflns_limit_l_max 52
_diffrn_reflns_limit_l_min -52
_diffrn_reflns_number 146968
_diffrn_reflns_theta_full 27.50
_diffrn_reflns_theta_max 27.50
_diffrn_reflns_theta_min 1.51
_exptl_absorpt_coefficient_mu 0.461
_exptl_absorpt_correction_T_max 0.9840
_exptl_absorpt_correction_T_min 0.9033
_exptl_crystal_density_diffrn 1.331
_exptl_crystal_density_method 'not measured'
_exptl_crystal_F_000 2860
_exptl_crystal_size_max 0.22
_exptl_crystal_size_mid 0.10
_exptl_crystal_size_min 0.04
_refine_diff_density_max 0.564
_refine_diff_density_min -0.793
_refine_diff_density_rms 0.081
_refine_ls_abs_structure_details 'Flack H D (1983), Acta Cryst. A39, 876-881'
_refine_ls_abs_structure_Flack 0.01(2)
_refine_ls_extinction_method none
_refine_ls_goodness_of_fit_ref 1.015
_refine_ls_hydrogen_treatment mixed
_refine_ls_matrix_type full
_refine_ls_number_parameters 556
_refine_ls_number_reflns 10557
_refine_ls_number_restraints 31
_refine_ls_restrained_S_all 1.015
_refine_ls_R_factor_all 0.0561
_refine_ls_R_factor_gt 0.0471
_refine_ls_shift/su_max 0.002
_refine_ls_shift/su_mean 0.000
_refine_ls_structure_factor_coef Fsqd
_refine_ls_weighting_details 'calc w=1/[\s^2^(Fo^2^)+(0.0829P)^2^+0.0000P] where P=(Fo^2^+2Fc^2^)/3'
_refine_ls_weighting_scheme calc
_refine_ls_wR_factor_gt 0.1165
_refine_ls_wR_factor_ref 0.1202
_reflns_number_gt 9134
_reflns_number_total 10557
_reflns_threshold_expression >2sigma(I)
_cod_data_source_file ic502873d_si_002.cif
_cod_data_source_block gui23
_cod_depositor_comments 'Adding full bibliography for 4342504--4342510.cif.'
_cod_original_cell_volume 6858.9(7)
_cod_database_code 4342505

loop_
_symmetry_equiv_pos_as_xyz
'x, y, z'
'-y, x-y, z'
'-x+y, -x, z'
'-x, -y, z+1/2'
'y, -x+y, z+1/2'
'x-y, x, z+1/2'

loop_
_atom_site_label
_atom_site_type_symbol
_atom_site_fract_x
_atom_site_fract_y
_atom_site_fract_z
_atom_site_U_iso_or_equiv
_atom_site_adp_type
_atom_site_occupancy
_atom_site_symmetry_multiplicity
_atom_site_calc_flag
_atom_site_refinement_flags
_atom_site_disorder_assembly
_atom_site_disorder_group
Fe1 Fe 0.21529(4) 0.52213(4) 0.608368(14) 0.01813(10) Uani 1 1 d . . .
S1 S 0.0000 0.0000 0.22132(4) 0.0242(3) Uani 1 3 d S . .
F1 F -0.0073(3) 0.0844(3) 0.27799(7) 0.0658(9) Uani 1 1 d . . .
O1 O 0.1795(2) 0.4740(2) 0.66048(6) 0.0230(6) Uani 1 1 d . . .
O2 O 0.2358(2) 0.4785(2) 0.55850(6) 0.0238(5) Uani 1 1 d . . .
O3 O 0.4291(4) 0.5787(3) 0.40828(7) 0.0440(9) Uani 1 1 d . . .
O4 O 0.1483(3) 0.5614(3) 0.81370(7) 0.0372(8) Uani 1 1 d . . .
O5 O 0.3333 0.6667 0.61167(12) 0.0204(8) Uani 1 3 d S . .
O6 O 0.1029(3) 0.0961(3) 0.21289(7) 0.0361(7) Uani 1 1 d . . .
N1 N 0.1383(3) 0.3383(3) 0.69854(7) 0.0228(7) Uani 1 1 d . . .
H1 H 0.134(4) 0.273(4) 0.6971(12) 0.040(14) Uiso 1 1 d . . .
N2 N 0.1924(2) 0.3619(2) 0.61182(8) 0.0185(6) Uani 1 1 d . . .
N3 N 0.2637(3) 0.3579(3) 0.52751(8) 0.0277(8) Uani 1 1 d . . .
H3 H 0.276(3) 0.309(4) 0.5334(9) 0.012(9) Uiso 1 1 d . . .
N4 N 0.0689(3) 0.5146(3) 0.59560(12) 0.0441(10) Uani 1 1 d . . .
C1 C 0.1622(3) 0.3810(3) 0.66801(8) 0.0181(7) Uani 1 1 d . . .
C2 C 0.1659(3) 0.3088(3) 0.64093(8) 0.0199(7) Uani 1 1 d . . .
C3 C 0.1491(3) 0.2035(3) 0.64383(10) 0.0257(8) Uani 1 1 d . . .
H3A H 0.1329 0.1673 0.6647 0.031 Uiso 1 1 calc R . .
C4 C 0.1564(3) 0.1516(3) 0.61520(9) 0.0286(9) Uani 1 1 d . . .
H4A H 0.1448 0.0788 0.6164 0.034 Uiso 1 1 calc R . .
C5 C 0.1809(4) 0.2067(4) 0.58478(10) 0.0297(9) Uani 1 1 d . . .
H5A H 0.1837 0.1716 0.5649 0.036 Uiso 1 1 calc R . .
C6 C 0.2009(3) 0.3133(3) 0.58454(9) 0.0218(8) Uani 1 1 d . . .
C7 C 0.2345(3) 0.3906(3) 0.55539(9) 0.0236(8) Uani 1 1 d . . .
C8 C 0.3031(3) 0.4167(3) 0.49728(8) 0.0261(8) Uani 1 1 d . . .
C9 C 0.2984(3) 0.5113(3) 0.48991(9) 0.0231(8) Uani 1 1 d . . .
H9A H 0.2660 0.5382 0.5052 0.028 Uiso 1 1 calc R . .
C10 C 0.3404(4) 0.5657(4) 0.46050(8) 0.0242(8) Uani 1 1 d . . .
C11 C 0.3891(4) 0.5257(4) 0.43812(9) 0.0325(9) Uani 1 1 d . . .
C12 C 0.3892(5) 0.4278(4) 0.44465(10) 0.0381(11) Uani 1 1 d . . .
C13 C 0.3471(4) 0.3758(4) 0.47465(9) 0.0331(10) Uani 1 1 d . . .
H13A H 0.3485 0.3104 0.4798 0.040 Uiso 1 1 calc R . .
C14 C 0.3333 0.6667 0.44987(15) 0.0212(14) Uani 1 3 d S . .
H14A H 0.3333 0.6667 0.4251 0.025 Uiso 1 3 calc SR . .
C15 C 0.5460(5) 0.6589(5) 0.40978(13) 0.0529(15) Uani 1 1 d . . .
H15A H 0.5894 0.6211 0.4116 0.063 Uiso 1 1 calc R . .
H15B H 0.5621 0.7073 0.4293 0.063 Uiso 1 1 calc R . .
C16 C 0.5750(7) 0.7253(6) 0.37863(15) 0.076(2) Uani 1 1 d . . .
H16A H 0.6535 0.7809 0.3789 0.115 Uiso 1 1 calc R . .
H16B H 0.5312 0.7620 0.3771 0.115 Uiso 1 1 calc R . .
H16C H 0.5593 0.6766 0.3595 0.115 Uiso 1 1 calc R . .
C17 C 0.4268(6) 0.3723(5) 0.41874(12) 0.0601(18) Uani 1 1 d . . .
H17A H 0.4612 0.4255 0.4000 0.072 Uiso 1 1 calc R . .
C18 C 0.5133(6) 0.3502(7) 0.43242(16) 0.075(2) Uani 1 1 d . . .
H18A H 0.5751 0.4190 0.4409 0.112 Uiso 1 1 calc R . .
H18B H 0.5395 0.3206 0.4149 0.112 Uiso 1 1 calc R . .
H18C H 0.4818 0.2965 0.4505 0.112 Uiso 1 1 calc R . .
C19 C 0.3366(8) 0.2719(10) 0.4050(2) 0.155(6) Uani 1 1 d . . .
H19A H 0.3654 0.2413 0.3885 0.232 Uiso 1 1 calc R . .
H19B H 0.2837 0.2885 0.3943 0.232 Uiso 1 1 calc R . .
H19C H 0.2997 0.2181 0.4227 0.232 Uiso 1 1 calc R . .
C20 C 0.1403(3) 0.4001(3) 0.72716(9) 0.0232(8) Uani 1 1 d . . .
C21 C 0.2300(3) 0.5043(3) 0.73347(8) 0.0206(7) Uani 1 1 d . . .
H21A H 0.2887 0.5380 0.7180 0.025 Uiso 1 1 calc R . .
C22 C 0.2328(3) 0.5580(3) 0.76219(8) 0.0219(8) Uani 1 1 d . . .
C23 C 0.1425(3) 0.5074(3) 0.78436(9) 0.0278(9) Uani 1 1 d . . .
C24 C 0.0543(4) 0.4028(4) 0.77860(10) 0.0362(10) Uani 1 1 d . . .
C25 C 0.0546(4) 0.3501(4) 0.74931(10) 0.0318(9) Uani 1 1 d . . .
H25A H -0.0053 0.2786 0.7446 0.038 Uiso 1 1 calc R . .
C26 C 0.3333 0.6667 0.77269(16) 0.0205(14) Uani 1 3 d S . .
H26A H 0.3333 0.6667 0.7975 0.025 Uiso 1 3 calc SR . .
C27 C 0.0982(4) 0.6294(4) 0.81225(12) 0.0436(12) Uani 1 1 d . . .
H27A H 0.0169 0.5827 0.8118 0.052 Uiso 1 1 calc R . .
H27B H 0.1219 0.6751 0.7919 0.052 Uiso 1 1 calc R . .
C28 C 0.1342(5) 0.7024(5) 0.84267(13) 0.0539(15) Uani 1 1 d . . .
H28A H 0.1011 0.7496 0.8423 0.081 Uiso 1 1 calc R . .
H28B H 0.2146 0.7484 0.8428 0.081 Uiso 1 1 calc R . .
H28C H 0.1100 0.6564 0.8626 0.081 Uiso 1 1 calc R . .
C29 C -0.0407(4) 0.3474(4) 0.80321(11) 0.0436(13) Uani 1 1 d . . .
H29A H -0.0204 0.3943 0.8236 0.052 Uiso 1 1 calc R . .
C30 C -0.0565(6) 0.2357(5) 0.81294(15) 0.076(2) Uani 1 1 d . . .
H30A H 0.0126 0.2450 0.8220 0.114 Uiso 1 1 calc R . .
H30B H -0.0777 0.1880 0.7934 0.114 Uiso 1 1 calc R . .
H30C H -0.1146 0.2020 0.8297 0.114 Uiso 1 1 calc R . .
C31 C -0.1479(5) 0.3344(6) 0.78976(18) 0.075(2) Uani 1 1 d . . .
H31A H -0.2061 0.2982 0.8064 0.112 Uiso 1 1 calc R . .
H31B H -0.1689 0.2894 0.7696 0.112 Uiso 1 1 calc R . .
H31C H -0.1380 0.4072 0.7846 0.112 Uiso 1 1 calc R . .
C32 C -0.0098(5) 0.5006(5) 0.5838(2) 0.076(2) Uani 1 1 d . . .
C33 C -0.1156(6) 0.4854(7) 0.5698(2) 0.095(3) Uani 1 1 d . . .
H33A H -0.1268 0.4540 0.5475 0.142 Uiso 1 1 calc R . .
H33B H -0.1122 0.5569 0.5687 0.142 Uiso 1 1 calc R . .
H33C H -0.1770 0.4354 0.5841 0.142 Uiso 1 1 calc R . .
C34 C 0.7753(7) 0.6347(7) 0.6584(2) 0.088(2) Uani 1 1 d . . .
H34A H 0.7446 0.6695 0.6726 0.133 Uiso 1 1 calc R . .
H34B H 0.7156 0.5638 0.6504 0.133 Uiso 1 1 calc R . .
H34C H 0.8130 0.6828 0.6395 0.133 Uiso 1 1 calc R . .
C35 C 0.8526(5) 0.6170(5) 0.6771(2) 0.0680(18) Uani 1 1 d . . .
C36 C 0.8812(6) 0.6460(5) 0.7091(2) 0.071(2) Uani 1 1 d . . .
H36A H 0.8493 0.6833 0.7201 0.086 Uiso 1 1 calc R . .
C37 C 0.9493(7) 0.6268(7) 0.7261(2) 0.099(3) Uani 1 1 d . . .
H37A H 0.9657 0.6523 0.7484 0.118 Uiso 1 1 calc R . .
C38 C 0.9966(6) 0.5725(7) 0.7133(2) 0.083(2) Uani 1 1 d . . .
H38A H 1.0388 0.5513 0.7266 0.099 Uiso 1 1 calc R . .
C39 C 0.9817(5) 0.5493(5) 0.6809(3) 0.091(3) Uani 1 1 d . . .
H39A H 1.0228 0.5202 0.6707 0.109 Uiso 1 1 calc R . .
C40 C 0.9076(6) 0.5659(5) 0.6609(2) 0.077(2) Uani 1 1 d . . .
H40A H 0.8950 0.5446 0.6382 0.092 Uiso 1 1 calc R . .
N5 N 0.6667 0.3333 0.6311(5) 0.109(5) Uani 1 3 d S . .
C41 C 0.6667 0.3333 0.6633(8) 0.117(8) Uani 1 3 d S . .
C42 C 0.6667 0.3333 0.6971(4) 0.074(3) Uani 1 3 d S . .
H42A H 0.6668 0.2674 0.7052 0.112 Uiso 0.33 1 d PR . .
C45 C 0.0000 0.0000 0.26655(19) 0.0406(18) Uani 1 3 d S . .
S2 S 0.9062(6) 0.2217(6) 0.53835(16) 0.0906(9) Uani 0.65 1 d PD A 1
O7 O 1.0026(6) 0.2195(7) 0.5463(2) 0.0906(9) Uani 0.65 1 d PD A 1
O8 O 0.8164(7) 0.1303(7) 0.5236(3) 0.0906(9) Uani 0.65 1 d PD A 1
O9 O 0.8754(7) 0.2630(6) 0.56579(19) 0.0906(9) Uani 0.65 1 d PD A 1
C48 C 0.9522(6) 0.3318(7) 0.5059(2) 0.0906(9) Uani 0.65 1 d PD A 1
F2 F 1.0356(6) 0.4257(6) 0.51859(19) 0.0906(9) Uani 0.65 1 d PD A 1
F3 F 0.8636(5) 0.3423(5) 0.49866(17) 0.0906(9) Uani 0.65 1 d PD A 1
F4 F 0.9815(6) 0.2922(5) 0.47958(15) 0.0906(9) Uani 0.65 1 d PD A 1
S2' S 0.9042(8) 0.2197(10) 0.5357(3) 0.100(2) Uani 0.35 1 d PD B 2
O7' O 0.9789(9) 0.2358(13) 0.5611(4) 0.100(2) Uani 0.35 1 d PD B 2
O8' O 0.8391(11) 0.1167(10) 0.5203(5) 0.100(2) Uani 0.35 1 d PD B 2
O9' O 0.8415(9) 0.2596(10) 0.5517(3) 0.100(2) Uani 0.35 1 d PD B 2
C48' C 0.9694(10) 0.2933(11) 0.5013(3) 0.100(2) Uani 0.35 1 d PD B 2
F2' F 1.0189(9) 0.4035(10) 0.5062(3) 0.100(2) Uani 0.35 1 d PD B 2
F3' F 0.9129(8) 0.2960(10) 0.4743(3) 0.100(2) Uani 0.35 1 d PD B 2
F4' F 1.0457(8) 0.2796(9) 0.4847(3) 0.100(2) Uani 0.35 1 d PD B 2
N6 N 1.102(5) 1.064(5) 0.5424(14) 0.094(12) Uiso 0.11 1 d PG C -6
C43 C 1.020(6) 1.017(12) 0.5199(9) 0.094(12) Uiso 0.11 1 d PG C -6
C44 C 0.986(8) 1.000(19) 0.4866(10) 0.094(12) Uiso 0.11 1 d PG C -6
H44A H 1.0506 1.0413 0.4722 0.141 Uiso 0.11 1 calc PR C -6
H44B H 0.9342 1.0268 0.4830 0.141 Uiso 0.11 1 calc PR C -6
H44C H 0.9504 0.9217 0.4813 0.141 Uiso 0.11 1 calc PR C -6
N7 N 0.833(6) 0.818(6) 0.4605(14) 0.106(14) Uiso 0.11 1 d PG D -4
C46 C 0.870(7) 0.881(5) 0.4332(15) 0.106(14) Uiso 0.11 1 d PG D -4
C47 C 0.907(8) 0.912(7) 0.4013(15) 0.106(14) Uiso 0.11 1 d PG D -4
H47A H 0.9878 0.9538 0.4012 0.159 Uiso 0.11 1 calc PR D -4
H47B H 0.8783 0.9574 0.3924 0.159 Uiso 0.11 1 calc PR D -4
H47C H 0.8816 0.8458 0.3875 0.159 Uiso 0.11 1 calc PR D -4
N7' N 0.948(5) 0.952(5) 0.3783(13) 0.094(12) Uiso 0.11 1 d PG E -5
C46' C 0.868(6) 0.867(4) 0.3956(14) 0.094(12) Uiso 0.11 1 d PG E -5
C47' C 0.809(6) 0.842(6) 0.4251(15) 0.094(12) Uiso 0.11 1 d PG E -5
H47D H 0.7792 0.7632 0.4301 0.141 Uiso 0.11 1 calc PR E -5
H47E H 0.7489 0.8574 0.4230 0.141 Uiso 0.11 1 calc PR E -5
H47F H 0.8585 0.8861 0.4431 0.141 Uiso 0.11 1 calc PR E -5

loop_
_atom_site_aniso_label
_atom_site_aniso_U_11
_atom_site_aniso_U_22
_atom_site_aniso_U_33
_atom_site_aniso_U_23
_atom_site_aniso_U_13
_atom_site_aniso_U_12
Fe1 0.0190(2) 0.0166(2) 0.01713(18) 0.0002(3) 0.0010(3) 0.0077(2)
S1 0.0249(5) 0.0249(5) 0.0228(7) 0.000 0.000 0.0125(2)
F1 0.086(2) 0.073(2) 0.0411(15) -0.0208(16) 0.0060(16) 0.042(2)
O1 0.0273(14) 0.0200(13) 0.0199(12) -0.0001(10) 0.0071(10) 0.0105(11)
O2 0.0323(15) 0.0226(13) 0.0152(11) 0.0018(10) 0.0033(11) 0.0128(13)
O3 0.067(2) 0.057(2) 0.0222(15) 0.0124(16) 0.0197(16) 0.042(2)
O4 0.0466(19) 0.0395(18) 0.0237(14) -0.0066(13) 0.0131(14) 0.0202(16)
O5 0.0210(12) 0.0210(12) 0.019(2) 0.000 0.000 0.0105(6)
O6 0.0302(16) 0.0305(15) 0.0411(16) -0.0007(13) 0.0101(13) 0.0103(13)
N1 0.0280(17) 0.0184(15) 0.0192(14) 0.0006(12) 0.0076(13) 0.0095(14)
N2 0.0140(13) 0.0195(13) 0.0192(14) -0.0015(13) 0.0026(14) 0.0063(11)
N3 0.039(2) 0.0237(18) 0.0175(14) -0.0028(13) 0.0034(14) 0.0138(17)
N4 0.0221(19) 0.041(2) 0.067(3) 0.011(2) -0.0016(17) 0.0142(17)
C1 0.0163(18) 0.0158(17) 0.0197(16) 0.0008(13) 0.0033(13) 0.0061(14)
C2 0.0153(18) 0.026(2) 0.0151(15) -0.0015(15) 0.0032(13) 0.0076(16)
C3 0.025(2) 0.0213(19) 0.0242(19) 0.0011(16) 0.0032(16) 0.0071(17)
C4 0.038(2) 0.0245(19) 0.027(2) 0.0045(15) 0.0114(15) 0.0178(18)
C5 0.038(2) 0.027(2) 0.0224(17) -0.0010(16) 0.0118(17) 0.0156(19)
C6 0.0205(19) 0.0212(18) 0.0179(16) -0.0025(14) 0.0018(14) 0.0062(16)
C7 0.025(2) 0.025(2) 0.0161(17) -0.0026(14) -0.0005(14) 0.0094(18)
C8 0.033(2) 0.0173(17) 0.0160(16) -0.0001(14) 0.0023(16) 0.0037(17)
C9 0.0247(19) 0.0242(19) 0.0208(17) -0.0072(14) 0.0019(15) 0.0124(16)
C10 0.031(2) 0.029(2) 0.0145(15) -0.0022(15) -0.0001(15) 0.0163(17)
C11 0.042(3) 0.049(3) 0.0138(16) 0.0048(16) 0.0077(16) 0.028(2)
C12 0.061(3) 0.047(3) 0.0188(19) 0.0050(19) 0.011(2) 0.036(3)
C13 0.044(2) 0.042(3) 0.0220(17) 0.0007(18) 0.0089(19) 0.028(2)
C14 0.030(2) 0.030(2) 0.004(2) 0.000 0.000 0.0148(11)
C15 0.065(4) 0.065(4) 0.041(3) 0.025(3) 0.030(3) 0.042(3)
C16 0.117(6) 0.085(5) 0.052(3) 0.042(3) 0.055(4) 0.070(5)
C17 0.113(5) 0.071(4) 0.034(3) 0.014(3) 0.036(3) 0.074(4)
C18 0.070(4) 0.130(7) 0.057(3) -0.036(4) -0.007(3) 0.074(5)
C19 0.135(8) 0.270(15) 0.136(7) -0.169(9) -0.087(7) 0.158(10)
C20 0.025(2) 0.028(2) 0.0194(17) 0.0028(15) 0.0046(15) 0.0158(17)
C21 0.0224(18) 0.0250(19) 0.0172(15) 0.0041(14) 0.0044(14) 0.0140(15)
C22 0.028(2) 0.0232(18) 0.0159(15) 0.0035(13) 0.0016(15) 0.0140(17)
C23 0.028(2) 0.030(2) 0.0182(17) 0.0033(16) 0.0119(16) 0.0088(18)
C24 0.037(2) 0.033(2) 0.028(2) -0.0010(18) 0.0164(18) 0.009(2)
C25 0.037(2) 0.030(2) 0.0251(19) -0.0023(17) 0.0081(18) 0.0144(19)
C26 0.024(2) 0.024(2) 0.014(3) 0.000 0.000 0.0118(11)
C27 0.038(3) 0.043(3) 0.038(2) -0.011(2) 0.013(2) 0.010(2)
C28 0.055(3) 0.051(3) 0.045(3) -0.022(2) 0.018(2) 0.018(3)
C29 0.045(3) 0.033(2) 0.034(2) -0.004(2) 0.027(2) 0.005(2)
C30 0.094(5) 0.055(4) 0.053(3) 0.018(3) 0.050(4) 0.017(3)
C31 0.037(3) 0.066(4) 0.098(5) -0.019(4) 0.033(3) 0.008(3)
C32 0.040(3) 0.048(4) 0.132(6) 0.038(4) 0.000(4) 0.017(3)
C33 0.048(4) 0.073(5) 0.160(8) 0.011(5) -0.033(5) 0.029(4)
C34 0.088(6) 0.099(6) 0.107(6) 0.028(5) 0.022(5) 0.069(5)
C35 0.046(3) 0.049(3) 0.113(6) 0.014(4) 0.018(4) 0.028(3)
C36 0.083(5) 0.054(4) 0.095(5) 0.007(4) 0.035(4) 0.047(4)
C37 0.095(6) 0.090(6) 0.133(7) -0.017(5) 0.007(5) 0.063(5)
C38 0.056(4) 0.088(5) 0.096(6) -0.028(5) -0.004(4) 0.029(4)
C39 0.045(4) 0.043(4) 0.193(10) 0.015(5) 0.042(5) 0.028(3)
C40 0.053(4) 0.049(4) 0.127(6) -0.004(4) 0.020(4) 0.025(3)
N5 0.068(5) 0.068(5) 0.190(15) 0.000 0.000 0.034(3)
C41 0.050(5) 0.050(5) 0.25(3) 0.000 0.000 0.025(3)
C42 0.067(5) 0.067(5) 0.089(9) 0.000 0.000 0.034(3)
C45 0.046(3) 0.046(3) 0.030(4) 0.000 0.000 0.0228(14)
S2 0.0714(15) 0.0626(15) 0.0898(16) 0.0291(12) -0.0221(13) -0.0026(13)
O7 0.0714(15) 0.0626(15) 0.0898(16) 0.0291(12) -0.0221(13) -0.0026(13)
O8 0.0714(15) 0.0626(15) 0.0898(16) 0.0291(12) -0.0221(13) -0.0026(13)
O9 0.0714(15) 0.0626(15) 0.0898(16) 0.0291(12) -0.0221(13) -0.0026(13)
C48 0.0714(15) 0.0626(15) 0.0898(16) 0.0291(12) -0.0221(13) -0.0026(13)
F2 0.0714(15) 0.0626(15) 0.0898(16) 0.0291(12) -0.0221(13) -0.0026(13)
F3 0.0714(15) 0.0626(15) 0.0898(16) 0.0291(12) -0.0221(13) -0.0026(13)
F4 0.0714(15) 0.0626(15) 0.0898(16) 0.0291(12) -0.0221(13) -0.0026(13)
S2' 0.0305(17) 0.086(3) 0.120(4) 0.078(3) -0.029(2) -0.0179(19)
O7' 0.0305(17) 0.086(3) 0.120(4) 0.078(3) -0.029(2) -0.0179(19)
O8' 0.0305(17) 0.086(3) 0.120(4) 0.078(3) -0.029(2) -0.0179(19)
O9' 0.0305(17) 0.086(3) 0.120(4) 0.078(3) -0.029(2) -0.0179(19)
C48' 0.0305(17) 0.086(3) 0.120(4) 0.078(3) -0.029(2) -0.0179(19)
F2' 0.0305(17) 0.086(3) 0.120(4) 0.078(3) -0.029(2) -0.0179(19)
F3' 0.0305(17) 0.086(3) 0.120(4) 0.078(3) -0.029(2) -0.0179(19)
F4' 0.0305(17) 0.086(3) 0.120(4) 0.078(3) -0.029(2) -0.0179(19)

loop_
_atom_type_symbol
_atom_type_description
_atom_type_scat_dispersion_real
_atom_type_scat_dispersion_imag
_atom_type_scat_source
C C 0.0033 0.0016 'International Tables Vol C Tables 4.2.6.8 and 6.1.1.4'
H H 0.0000 0.0000 'International Tables Vol C Tables 4.2.6.8 and 6.1.1.4'
N N 0.0061 0.0033 'International Tables Vol C Tables 4.2.6.8 and 6.1.1.4'
O O 0.0106 0.0060 'International Tables Vol C Tables 4.2.6.8 and 6.1.1.4'
F F 0.0171 0.0103 'International Tables Vol C Tables 4.2.6.8 and 6.1.1.4'
S S 0.1246 0.1234 'International Tables Vol C Tables 4.2.6.8 and 6.1.1.4'
Fe Fe 0.3463 0.8444 'International Tables Vol C Tables 4.2.6.8 and 6.1.1.4'

loop_
_geom_angle_atom_site_label_1
_geom_angle_atom_site_label_2
_geom_angle_atom_site_label_3
_geom_angle
_geom_angle_site_symmetry_1
_geom_angle_site_symmetry_3
O5 Fe1 N4 112.98(12) . .
O5 Fe1 N2 136.83(8) . .
N4 Fe1 N2 110.09(14) . .
O5 Fe1 O2 101.63(17) . .
N4 Fe1 O2 91.30(15) . .
N2 Fe1 O2 74.40(11) . .
O5 Fe1 O1 101.97(17) . .
N4 Fe1 O1 98.91(15) . .
N2 Fe1 O1 73.69(11) . .
O2 Fe1 O1 148.08(10) . .
O6 S1 O6 114.58(10) 2 .
O6 S1 O6 114.57(10) 2 3
O6 S1 O6 114.57(10) . 3
O6 S1 C45 103.70(14) 2 .
O6 S1 C45 103.70(14) . .
O6 S1 C45 103.70(14) 3 .
C1 O1 Fe1 117.0(2) . .
C7 O2 Fe1 116.2(2) . .
C11 O3 C15 112.2(4) . .
C23 O4 C27 114.3(3) . .
Fe1 O5 Fe1 119.50(4) 3_565 .
Fe1 O5 Fe1 119.50(4) 3_565 2_665
Fe1 O5 Fe1 119.50(4) . 2_665
C1 N1 C20 123.1(3) . .
C1 N1 H1 106(3) . .
C20 N1 H1 130(3) . .
C6 N2 C2 120.7(3) . .
C6 N2 Fe1 119.1(3) . .
C2 N2 Fe1 120.1(2) . .
C7 N3 C8 127.8(4) . .
C7 N3 H3 105(3) . .
C8 N3 H3 123(3) . .
C32 N4 Fe1 167.4(6) . .
O1 C1 N1 124.8(3) . .
O1 C1 C2 118.3(3) . .
N1 C1 C2 116.9(3) . .
N2 C2 C3 121.4(3) . .
N2 C2 C1 110.8(3) . .
C3 C2 C1 127.7(3) . .
C2 C3 C4 118.0(3) . .
C2 C3 H3A 121.0 . .
C4 C3 H3A 121.0 . .
C3 C4 C5 120.1(4) . .
C3 C4 H4A 120.0 . .
C5 C4 H4A 120.0 . .
C6 C5 C4 117.8(4) . .
C6 C5 H5A 121.1 . .
C4 C5 H5A 121.1 . .
N2 C6 C5 121.9(3) . .
N2 C6 C7 110.7(3) . .
C5 C6 C7 127.4(3) . .
O2 C7 N3 124.7(4) . .
O2 C7 C6 118.9(3) . .
N3 C7 C6 116.4(3) . .
C13 C8 C9 119.9(3) . .
C13 C8 N3 116.9(4) . .
C9 C8 N3 123.1(3) . .
C10 C9 C8 120.1(3) . .
C10 C9 H9A 119.9 . .
C8 C9 H9A 119.9 . .
C9 C10 C11 119.5(4) . .
C9 C10 C14 123.2(4) . .
C11 C10 C14 117.2(4) . .
O3 C11 C12 119.6(4) . .
O3 C11 C10 119.6(4) . .
C12 C11 C10 120.6(4) . .
C13 C12 C11 118.1(4) . .
C13 C12 C17 119.4(4) . .
C11 C12 C17 122.3(4) . .
C8 C13 C12 121.6(4) . .
C8 C13 H13A 119.2 . .
C12 C13 H13A 119.2 . .
C10 C14 C10 112.5(2) 3_565 2_665
C10 C14 C10 112.5(2) 3_565 .
C10 C14 C10 112.5(2) 2_665 .
C10 C14 H14A 106.3 3_565 .
C10 C14 H14A 106.3 2_665 .
C10 C14 H14A 106.3 . .
O3 C15 C16 107.3(5) . .
O3 C15 H15A 110.3 . .
C16 C15 H15A 110.3 . .
O3 C15 H15B 110.3 . .
C16 C15 H15B 110.3 . .
H15A C15 H15B 108.5 . .
C15 C16 H16A 109.5 . .
C15 C16 H16B 109.5 . .
H16A C16 H16B 109.5 . .
C15 C16 H16C 109.5 . .
H16A C16 H16C 109.5 . .
H16B C16 H16C 109.5 . .
C19 C17 C18 110.1(6) . .
C19 C17 C12 113.3(6) . .
C18 C17 C12 111.7(5) . .
C19 C17 H17A 107.1 . .
C18 C17 H17A 107.1 . .
C12 C17 H17A 107.1 . .
C17 C18 H18A 109.5 . .
C17 C18 H18B 109.5 . .
H18A C18 H18B 109.5 . .
C17 C18 H18C 109.5 . .
H18A C18 H18C 109.5 . .
H18B C18 H18C 109.5 . .
C17 C19 H19A 109.5 . .
C17 C19 H19B 109.5 . .
H19A C19 H19B 109.5 . .
C17 C19 H19C 109.5 . .
H19A C19 H19C 109.5 . .
H19B C19 H19C 109.5 . .
C25 C20 C21 121.0(3) . .
C25 C20 N1 117.8(4) . .
C21 C20 N1 121.0(3) . .
C22 C21 C20 119.5(3) . .
C22 C21 H21A 120.2 . .
C20 C21 H21A 120.2 . .
C21 C22 C23 119.0(3) . .
C21 C22 C26 122.6(4) . .
C23 C22 C26 118.2(4) . .
C24 C23 O4 120.0(3) . .
C24 C23 C22 121.7(3) . .
O4 C23 C22 118.1(4) . .
C23 C24 C25 117.7(4) . .
C23 C24 C29 121.3(4) . .
C25 C24 C29 121.0(4) . .
C20 C25 C24 120.9(4) . .
C20 C25 H25A 119.5 . .
C24 C25 H25A 119.5 . .
C22 C26 C22 112.6(2) . 3_565
C22 C26 C22 112.6(2) . 2_665
C22 C26 C22 112.6(2) 3_565 2_665
C22 C26 H26A 106.1 . .
C22 C26 H26A 106.1 3_565 .
C22 C26 H26A 106.1 2_665 .
O4 C27 C28 107.8(4) . .
O4 C27 H27A 110.1 . .
C28 C27 H27A 110.1 . .
O4 C27 H27B 110.1 . .
C28 C27 H27B 110.1 . .
H27A C27 H27B 108.5 . .
C27 C28 H28A 109.5 . .
C27 C28 H28B 109.5 . .
H28A C28 H28B 109.5 . .
C27 C28 H28C 109.5 . .
H28A C28 H28C 109.5 . .
H28B C28 H28C 109.5 . .
C30 C29 C31 110.0(5) . .
C30 C29 C24 109.5(4) . .
C31 C29 C24 112.8(5) . .
C30 C29 H29A 108.1 . .
C31 C29 H29A 108.1 . .
C24 C29 H29A 108.1 . .
C29 C30 H30A 109.5 . .
C29 C30 H30B 109.5 . .
H30A C30 H30B 109.5 . .
C29 C30 H30C 109.5 . .
H30A C30 H30C 109.5 . .
H30B C30 H30C 109.5 . .
C29 C31 H31A 109.5 . .
C29 C31 H31B 109.5 . .
H31A C31 H31B 109.5 . .
C29 C31 H31C 109.5 . .
H31A C31 H31C 109.5 . .
H31B C31 H31C 109.5 . .
N4 C32 C33 176.4(9) . .
C32 C33 H33A 109.5 . .
C32 C33 H33B 109.5 . .
H33A C33 H33B 109.5 . .
C32 C33 H33C 109.5 . .
H33A C33 H33C 109.5 . .
H33B C33 H33C 109.5 . .
C35 C34 H34A 109.5 . .
C35 C34 H34B 109.5 . .
H34A C34 H34B 109.5 . .
C35 C34 H34C 109.5 . .
H34A C34 H34C 109.5 . .
H34B C34 H34C 109.5 . .
C36 C35 C34 125.8(7) . .
C36 C35 C40 115.5(7) . .
C34 C35 C40 118.7(8) . .
C37 C36 C35 125.2(6) . .
C37 C36 H36A 117.4 . .
C35 C36 H36A 117.4 . .
C36 C37 C38 122.2(9) . .
C36 C37 H37A 118.9 . .
C38 C37 H37A 118.9 . .
C37 C38 C39 117.1(9) . .
C37 C38 H38A 121.5 . .
C39 C38 H38A 121.5 . .
C38 C39 C40 123.5(7) . .
C38 C39 H39A 118.3 . .
C40 C39 H39A 118.3 . .
C39 C40 C35 116.0(8) . .
C39 C40 H40A 122.0 . .
C35 C40 H40A 122.0 . .
N5 C41 C42 180.000(7) . .
C41 C42 H42A 109.5 . .
F1 C45 F1 108.5(4) 3 2
F1 C45 F1 108.5(4) 3 .
F1 C45 F1 108.5(4) 2 .
F1 C45 S1 110.5(3) 3 .
F1 C45 S1 110.5(3) 2 .
F1 C45 S1 110.5(3) . .
O8 S2 O7 120.8(8) . .
O8 S2 O9 112.8(8) . .
O7 S2 O9 108.9(7) . .
O8 S2 C48 103.7(6) . .
O7 S2 C48 103.9(6) . .
O9 S2 C48 105.1(6) . .
F2 C48 F3 111.8(7) . .
F2 C48 F4 113.8(8) . .
F3 C48 F4 110.9(8) . .
F2 C48 S2 108.2(7) . .
F3 C48 S2 106.5(6) . .
F4 C48 S2 105.1(6) . .
O7' S2' O8' 122.4(13) . .
O7' S2' O9' 99.4(12) . .
O8' S2' O9' 113.3(11) . .
O7' S2' C48' 111.7(9) . .
O8' S2' C48' 98.0(10) . .
O9' S2' C48' 112.7(10) . .
F4' C48' F2' 104.1(13) . .
F4' C48' F3' 97.0(11) . .
F2' C48' F3' 93.4(10) . .
F4' C48' S2' 122.7(9) . .
F2' C48' S2' 112.7(10) . .
F3' C48' S2' 121.9(10) . .
N6 C43 C44 149.2(3) . .
C43 C44 H44A 109.5 . .
C43 C44 H44B 109.5 . .
H44A C44 H44B 109.5 . .
C43 C44 H44C 109.5 . .
H44A C44 H44C 109.5 . .
H44B C44 H44C 109.5 . .
N7 C46 C47 159.4 . .
C46 C47 H47A 109.5 . .
C46 C47 H47B 109.5 . .
H47A C47 H47B 109.5 . .
C46 C47 H47C 109.5 . .
H47A C47 H47C 109.5 . .
H47B C47 H47C 109.5 . .
N7' C46' C47' 142.89(8) . .
C46' C47' H47D 109.5 . .
C46' C47' H47E 109.5 . .
H47D C47' H47E 109.5 . .
C46' C47' H47F 109.5 . .
H47D C47' H47F 109.5 . .
H47E C47' H47F 109.5 . .

loop_
_geom_bond_atom_site_label_1
_geom_bond_atom_site_label_2
_geom_bond_distance
_geom_bond_site_symmetry_2
Fe1 O5 1.8721(6) .
Fe1 N4 2.066(4) .
Fe1 N2 2.107(3) .
Fe1 O2 2.164(2) .
Fe1 O1 2.188(2) .
S1 O6 1.437(3) 2
S1 O6 1.437(3) .
S1 O6 1.437(3) 3
S1 C45 1.825(8) .
F1 C45 1.320(4) .
O1 C1 1.238(5) .
O2 C7 1.229(5) .
O3 C11 1.378(5) .
O3 C15 1.452(8) .
O4 C23 1.385(5) .
O4 C27 1.440(6) .
O5 Fe1 1.8721(6) 3_565
O5 Fe1 1.8721(6) 2_665
N1 C1 1.337(5) .
N1 C20 1.435(5) .
N1 H1 0.88(6) .
N2 C6 1.331(5) .
N2 C2 1.340(5) .
N3 C7 1.353(5) .
N3 C8 1.420(5) .
N3 H3 0.82(4) .
N4 C32 1.124(7) .
C1 C2 1.508(5) .
C2 C3 1.377(6) .
C3 C4 1.396(5) .
C3 H3A 0.9500 .
C4 C5 1.398(5) .
C4 H4A 0.9500 .
C5 C6 1.375(6) .
C5 H5A 0.9500 .
C6 C7 1.506(5) .
C8 C13 1.376(5) .
C8 C9 1.391(6) .
C9 C10 1.374(5) .
C9 H9A 0.9500 .
C10 C11 1.405(6) .
C10 C14 1.528(4) .
C11 C12 1.399(6) .
C12 C13 1.383(6) .
C12 C17 1.544(6) .
C13 H13A 0.9500 .
C14 C10 1.528(4) 3_565
C14 C10 1.528(4) 2_665
C14 H14A 1.0000 .
C15 C16 1.494(7) .
C15 H15A 0.9900 .
C15 H15B 0.9900 .
C16 H16A 0.9800 .
C16 H16B 0.9800 .
C16 H16C 0.9800 .
C17 C19 1.451(12) .
C17 C18 1.497(9) .
C17 H17A 1.0000 .
C18 H18A 0.9800 .
C18 H18B 0.9800 .
C18 H18C 0.9800 .
C19 H19A 0.9800 .
C19 H19B 0.9800 .
C19 H19C 0.9800 .
C20 C25 1.376(6) .
C20 C21 1.393(6) .
C21 C22 1.372(5) .
C21 H21A 0.9500 .
C22 C23 1.416(5) .
C22 C26 1.529(4) .
C23 C24 1.385(6) .
C24 C25 1.395(6) .
C24 C29 1.525(6) .
C25 H25A 0.9500 .
C26 C22 1.529(4) 3_565
C26 C22 1.529(4) 2_665
C26 H26A 1.0000 .
C27 C28 1.514(7) .
C27 H27A 0.9900 .
C27 H27B 0.9900 .
C28 H28A 0.9800 .
C28 H28B 0.9800 .
C28 H28C 0.9800 .
C29 C30 1.518(8) .
C29 C31 1.520(9) .
C29 H29A 1.0000 .
C30 H30A 0.9800 .
C30 H30B 0.9800 .
C30 H30C 0.9800 .
C31 H31A 0.9800 .
C31 H31B 0.9800 .
C31 H31C 0.9800 .
C32 C33 1.498(9) .
C33 H33A 0.9800 .
C33 H33B 0.9800 .
C33 H33C 0.9800 .
C34 C35 1.440(10) .
C34 H34A 0.9800 .
C34 H34B 0.9800 .
C34 H34C 0.9800 .
C35 C36 1.353(11) .
C35 C40 1.445(9) .
C36 C37 1.307(12) .
C36 H36A 0.9500 .
C37 C38 1.338(11) .
C37 H37A 0.9500 .
C38 C39 1.339(12) .
C38 H38A 0.9500 .
C39 C40 1.423(12) .
C39 H39A 0.9500 .
C40 H40A 0.9500 .
N5 C41 1.30(3) .
C41 C42 1.36(3) .
C42 H42A 0.9800 .
C45 F1 1.320(4) 3
C45 F1 1.320(4) 2
S2 O8 1.403(5) .
S2 O7 1.404(5) .
S2 O9 1.412(5) .
S2 C48 1.873(13) .
C48 F2 1.349(5) .
C48 F3 1.353(5) .
C48 F4 1.355(5) .
S2' O7' 1.403(5) .
S2' O8' 1.407(5) .
S2' O9' 1.411(5) .
S2' C48' 1.697(18) .
C48' F4' 1.353(5) .
C48' F2' 1.354(5) .
C48' F3' 1.358(5) .
N6 C43 1.3470(14) .
C43 C44 1.4087 .
C44 H44A 0.9800 .
C44 H44B 0.9800 .
C44 H44C 0.9800 .
N7 C46 1.3442 .
C46 C47 1.3756 .
C47 H47A 0.9800 .
C47 H47B 0.9800 .
C47 H47C 0.9800 .
N7' C46' 1.3489 .
C46' C47' 1.3879 .
C47' H47D 0.9800 .
C47' H47E 0.9800 .
C47' H47F 0.9800 .
